data_7112390
loop_
_publ_author_name
'Abdalla, Joseph A. B.'
'Riddlestone, Ian M.'
'Tirfoin, Remi'
'Phillips, Nicholas'
'Bates, Joshua I.'
'Aldridge, Simon'

_publ_section_title
;
 Al-H \s-bond coordination: expanded ring carbene adducts of AlH3 as
 neutral bi- and tri-functional donor ligands.
;
_journal_issue 49
_journal_name_full 'Chemical communications (Cambridge, England)'
_journal_page_first 5547
_journal_page_last 5549
_journal_paper_doi 10.1039/c3cc42342e
_journal_volume 49
_journal_year 2013
_chemical_formula_moiety 'C58 H67 Al2 F1 Mo2 N4 O8'
_chemical_formula_sum 'C58 H67 Al2 F Mo2 N4 O8'
_chemical_formula_weight 1213.03
_space_group_IT_number 2
_symmetry_cell_setting triclinic
_symmetry_space_group_name_Hall '-P 1'
_symmetry_space_group_name_H-M 'P -1'
_atom_sites_solution_hydrogens difmap
_atom_sites_solution_primary other
_audit_creation_date 13-03-25
_audit_creation_method CRYSTALS_ver_14.40
_cell_angle_alpha 75.1194(4)
_cell_angle_beta 88.9465(4)
_cell_angle_gamma 85.7380(4)
_cell_formula_units_Z 2
_cell_length_a 9.80680(10)
_cell_length_b 17.0565(2)
_cell_length_c 18.6455(2)
_cell_measurement_reflns_used 12963
_cell_measurement_temperature 150
_cell_measurement_theta_max 27
_cell_measurement_theta_min 5
_cell_volume 3005.89(6)
_computing_cell_refinement 'DENZO/SCALEPACK (Otwinowski & Minor, 1997)'
_computing_data_collection 'COLLECT (Nonius, 2001).'
_computing_data_reduction 'DENZO/SCALEPACK (Otwinowski & Minor, 1997)'
_computing_molecular_graphics 'CAMERON (Watkin et al., 1996)'
_computing_publication_material 'CRYSTALS (Betteridge et al., 2003)'
_computing_structure_refinement 'CRYSTALS (Betteridge et al., 2003)'
_computing_structure_solution 'Superflip (Palatinus & Chapuis, 2007)'
_diffrn_ambient_temperature 150
_diffrn_measured_fraction_theta_full 0.992
_diffrn_measured_fraction_theta_max 0.991
_diffrn_measurement_device Area
_diffrn_measurement_device_type 'Nonius KappaCCD'
_diffrn_measurement_method \w
_diffrn_radiation_monochromator graphite
_diffrn_radiation_type 'Mo K\a'
_diffrn_radiation_wavelength 0.71073
_diffrn_reflns_av_R_equivalents 0.026
_diffrn_reflns_limit_h_max 12
_diffrn_reflns_limit_h_min -12
_diffrn_reflns_limit_k_max 22
_diffrn_reflns_limit_k_min -22
_diffrn_reflns_limit_l_max 24
_diffrn_reflns_limit_l_min -23
_diffrn_reflns_number 100852
_diffrn_reflns_theta_full 26.938
_diffrn_reflns_theta_max 27.488
_diffrn_reflns_theta_min 5.122
_diffrn_standards_number 0
_exptl_absorpt_coefficient_mu 0.503
_exptl_absorpt_correction_T_max 0.94
_exptl_absorpt_correction_T_min 0.76
_exptl_absorpt_correction_type multi-scan
_exptl_absorpt_process_details 'DENZO/SCALEPACK (Otwinowski & Minor, 1997)'
_exptl_crystal_colour yellow
_exptl_crystal_density_diffrn 1.340
_exptl_crystal_density_method 'not measured'
_exptl_crystal_description block
_exptl_crystal_F_000 1252
_exptl_crystal_size_max 0.240
_exptl_crystal_size_mid 0.150
_exptl_crystal_size_min 0.130
_refine_diff_density_max 1.08
_refine_diff_density_min -0.88
_refine_ls_extinction_method None
_refine_ls_goodness_of_fit_ref 0.9335
_refine_ls_hydrogen_treatment mixed
_refine_ls_matrix_type full
_refine_ls_number_parameters 763
_refine_ls_number_reflns 13693
_refine_ls_number_restraints 256
_refine_ls_R_factor_all 0.0592
_refine_ls_R_factor_gt 0.0415
_refine_ls_shift/su_max 0.0094287
_refine_ls_shift/su_mean 0.0003675
_refine_ls_structure_factor_coef Fsqd
_refine_ls_weighting_details
;
Method, part 1, Chebychev polynomial, (Watkin, 1994, Prince, 1982)
[weight] = 1.0/[A~0~*T~0~(x)+A~1~*T~1~(x) ... +A~n-1~]*T~n-1~(x)]
where A~i~ are the Chebychev coefficients listed below and x= Fcalc/Fmax
Method = Robust Weighting (Prince, 1982)
W = [weight] * [1-(deltaF/6*sigmaF)^2^]^2^
A~i~ are:
16.0 23.0 11.0 2.84
;
_refine_ls_weighting_scheme calc
_refine_ls_wR_factor_all 0.1098
_refine_ls_wR_factor_gt 0.0917
_refine_ls_wR_factor_ref 0.1098
_reflns_limit_h_max 12
_reflns_limit_h_min -12
_reflns_limit_k_max 22
_reflns_limit_k_min -21
_reflns_limit_l_max 24
_reflns_limit_l_min 0
_reflns_number_gt 10735
_reflns_number_total 13693
_reflns_threshold_expression I>2.0\s(I)
_oxford_diffrn_Wilson_B_factor 2.38
_oxford_diffrn_Wilson_scale 13.96
_oxford_refine_ls_r_factor_ref 0.0592
_oxford_refine_ls_scale 0.27859(14)
_oxford_reflns_number_all 13693
_oxford_reflns_threshold_expression_ref I>-3.0\s(I)
_oxford_structure_analysis_title '005rtrt12 At 23: 7 on 28/ 8'
_cod_data_source_file c3cc42342e.txt
_cod_data_source_block 1
_cod_depositor_comments
;
The following automatic conversions were performed:

'_atom_sites_solution_primary' value 'Other' changed to 'other'
according to
/usr/data/users/saulius/automatic-downloads/retrospective/RSC/lib/dictionaries/cif_core.dic
dictionary named 'cif_core.dic' version 2.4.2 from 2011-04-26.

Automatic conversion script
Id: cif_fix_values 2281 2013-09-26 08:29:07Z andrius 
;
_cod_original_sg_symbol_H-M 'P -1 '
_cod_original_formula_sum 'C58 H67 Al2 F1 Mo2 N4 O8'
_cod_database_code 7112390

loop_
_symmetry_equiv_pos_as_xyz
x,y,z
-x,-y,-z

loop_
_atom_site_label
_atom_site_type_symbol
_atom_site_fract_x
_atom_site_fract_y
_atom_site_fract_z
_atom_site_U_iso_or_equiv
_atom_site_occupancy
_atom_site_adp_type
_atom_site_refinement_flags_posn
_atom_site_disorder_assembly
_atom_site_disorder_group
Mo1 Mo 0.46820(3) 0.711805(16) 0.251878(13) 0.0270 1.0000 Uani . . .
Al2 Al 0.67823(9) 0.74614(5) 0.32026(5) 0.0268 1.0000 Uani . . .
C3 C 0.7159(3) 0.69518(17) 0.43063(15) 0.0245 1.0000 Uani . . .
N4 N 0.7892(2) 0.62411(14) 0.45317(13) 0.0248 1.0000 Uani . . .
C5 C 0.8155(3) 0.58262(18) 0.53202(15) 0.0283 1.0000 Uani . . .
C6 C 0.7021(4) 0.6084(2) 0.57936(17) 0.0353 1.0000 Uani . . .
C7 C 0.6837(3) 0.7005(2) 0.56143(16) 0.0339 1.0000 Uani . . .
N8 N 0.6649(2) 0.73317(14) 0.48047(13) 0.0251 1.0000 Uani . . .
C9 C 0.5942(3) 0.81322(17) 0.45598(15) 0.0265 1.0000 Uani . . .
C10 C 0.4509(3) 0.81991(19) 0.45686(16) 0.0303 1.0000 Uani . . .
C11 C 0.3851(3) 0.8977(2) 0.43618(17) 0.0338 1.0000 Uani . . .
C12 C 0.4565(4) 0.9671(2) 0.41524(17) 0.0350 1.0000 Uani . . .
C13 C 0.3819(4) 1.0506(2) 0.3934(2) 0.0458 1.0000 Uani . . .
C14 C 0.5985(4) 0.9581(2) 0.41555(18) 0.0354 1.0000 Uani . . .
C15 C 0.6704(3) 0.88185(19) 0.43631(17) 0.0314 1.0000 Uani . . .
C16 C 0.8243(3) 0.8757(2) 0.4389(2) 0.0406 1.0000 Uani . . .
C17 C 0.3695(3) 0.7461(2) 0.4786(2) 0.0388 1.0000 Uani . . .
C18 C 0.8612(3) 0.58931(17) 0.39918(15) 0.0249 1.0000 Uani . . .
C19 C 0.9795(3) 0.62417(18) 0.36590(16) 0.0275 1.0000 Uani . . .
C20 C 1.0473(3) 0.58951(19) 0.31340(16) 0.0294 1.0000 Uani . . .
C21 C 1.0025(3) 0.5216(2) 0.29543(17) 0.0312 1.0000 Uani . . .
C22 C 0.8865(3) 0.48770(18) 0.33061(17) 0.0305 1.0000 Uani . . .
C23 C 0.8138(3) 0.52037(17) 0.38229(16) 0.0270 1.0000 Uani . . .
C24 C 0.6884(3) 0.4815(2) 0.4189(2) 0.0381 1.0000 Uani . . .
C25 C 1.0779(4) 0.4847(2) 0.23934(19) 0.0400 1.0000 Uani . . .
C26 C 1.0375(3) 0.6945(2) 0.38656(19) 0.0344 1.0000 Uani . . .
C27 C 0.4016(3) 0.6285(2) 0.34077(18) 0.0338 1.0000 Uani . . .
O28 O 0.3627(3) 0.57885(16) 0.38923(15) 0.0489 1.0000 Uani . . .
C29 C 0.4257(4) 0.6388(2) 0.1902(2) 0.0416 1.0000 Uani . . .
O30 O 0.3970(3) 0.5979(2) 0.15274(19) 0.0667 1.0000 Uani . . .
C31 C 0.2807(3) 0.7645(2) 0.23215(18) 0.0368 1.0000 Uani . . .
O32 O 0.1711(3) 0.79416(18) 0.22086(16) 0.0544 1.0000 Uani . . .
C33 C 0.5392(4) 0.7859(2) 0.15721(19) 0.0409 1.0000 Uani . . .
O34 O 0.5783(4) 0.8233(2) 0.10185(16) 0.0657 1.0000 Uani . . .
Mo35 Mo 0.92110(3) 0.224830(16) 0.293435(14) 0.0295 1.0000 Uani . . .
Al36 Al 0.87355(9) 0.27932(6) 0.15051(5) 0.0307 1.0000 Uani . . .
C37 C 0.6835(3) 0.29526(19) 0.10293(16) 0.0287 1.0000 Uani . . .
N38 N 0.6170(3) 0.36867(16) 0.08858(15) 0.0314 1.0000 Uani . . .
C39 C 0.6864(3) 0.43788(18) 0.09660(17) 0.0305 1.0000 Uani . . .
C40 C 0.7716(3) 0.47655(19) 0.03940(17) 0.0305 1.0000 Uani . . .
C41 C 0.7970(4) 0.4466(2) -0.02940(18) 0.0383 1.0000 Uani . . .
C42 C 0.8302(3) 0.5461(2) 0.04615(18) 0.0340 1.0000 Uani . . .
C43 C 0.8051(3) 0.5779(2) 0.10739(19) 0.0354 1.0000 Uani . . .
C44 C 0.8667(4) 0.6545(2) 0.1125(2) 0.0492 1.0000 Uani . . .
C45 C 0.7212(4) 0.5371(2) 0.16344(19) 0.0375 1.0000 Uani . . .
C46 C 0.6604(3) 0.46700(19) 0.15964(17) 0.0336 1.0000 Uani . . .
C47 C 0.5707(4) 0.4244(2) 0.2214(2) 0.0465 1.0000 Uani . . .
C48 C 0.4766(3) 0.3867(2) 0.0582(2) 0.0424 1.0000 Uani . . .
C49 C 0.4011(4) 0.3098(2) 0.0795(2) 0.0480 1.0000 Uani . . .
C50 C 0.4841(4) 0.2432(2) 0.0557(2) 0.0483 1.0000 Uani . . .
N51 N 0.6234(3) 0.23445(16) 0.08707(15) 0.0329 1.0000 Uani . . .
C52 C 0.6964(3) 0.15529(19) 0.09813(17) 0.0319 1.0000 Uani . . .
C53 C 0.6698(3) 0.0945(2) 0.16157(18) 0.0351 1.0000 Uani . . .
C54 C 0.5690(4) 0.1093(3) 0.2186(2) 0.0487 1.0000 Uani . . .
C55 C 0.7417(4) 0.0188(2) 0.17063(19) 0.0403 1.0000 Uani . . .
C56 C 0.8330(4) 0.0027(2) 0.1182(2) 0.0456 1.0000 Uani . . .
C57 C 0.9113(5) -0.0794(3) 0.1296(3) 0.0654 1.0000 Uani . . .
C58 C 0.8534(4) 0.0646(2) 0.0545(2) 0.0485 1.0000 Uani . . .
C59 C 0.7860(4) 0.1417(2) 0.04269(18) 0.0381 1.0000 Uani . . .
C60 C 0.8096(5) 0.2060(2) -0.0278(2) 0.0517 1.0000 Uani . . .
C61 C 0.9444(3) 0.2710(2) 0.37832(18) 0.0357 1.0000 Uani . . .
O62 O 0.9561(3) 0.29665(18) 0.42943(14) 0.0502 1.0000 Uani . . .
C63 C 1.1224(4) 0.2388(2) 0.27073(19) 0.0414 1.0000 Uani . . .
O64 O 1.2374(3) 0.2472(2) 0.26337(19) 0.0678 1.0000 Uani . . .
C65 C 0.9710(4) 0.1141(2) 0.3562(2) 0.0494 1.0000 Uani . . .
O66 O 1.0017(4) 0.0500(2) 0.3921(2) 0.0822 1.0000 Uani . . .
C67 C 0.7249(4) 0.2149(2) 0.32885(19) 0.0409 1.0000 Uani . . .
O68 O 0.6173(3) 0.2114(2) 0.35395(17) 0.0622 1.0000 Uani . . .
F69 F 1.1346(8) 0.1625(4) 0.0473(4) 0.1140 0.6018 Uani D 1 1
F70 F 1.1939(13) 0.1510(7) 0.0200(6) 0.1174 0.3982 Uani D 1 2
C71 C 1.2012(8) 0.0945(4) 0.0926(3) 0.0714 0.6018 Uani D 1 1
C72 C 1.2252(11) 0.0915(6) 0.0839(5) 0.0885 0.3982 Uani D 1 2
C73 C 1.1552(8) 0.0725(5) 0.1622(4) 0.0666 0.6018 Uani D 1 1
C74 C 1.1578(13) 0.0992(7) 0.1433(6) 0.0865 0.3982 Uani D 1 2
C75 C 1.1871(13) 0.0365(7) 0.2080(5) 0.0773 0.3982 Uani D 1 2
C76 C 1.2294(8) 0.0056(4) 0.2094(3) 0.0602 0.6018 Uani D 1 1
C77 C 1.2923(14) -0.0221(7) 0.2100(5) 0.0754 0.3982 Uani D 1 2
C78 C 1.3407(7) -0.0334(4) 0.1841(4) 0.0596 0.6018 Uani D 1 1
C79 C 1.3762(8) -0.0057(5) 0.1098(4) 0.0701 0.6018 Uani D 1 1
C80 C 1.3616(14) -0.0212(8) 0.1449(7) 0.0774 0.3982 Uani D 1 2
C81 C 1.2996(9) 0.0588(5) 0.0615(3) 0.0722 0.6018 Uani D 1 1
C82 C 1.3268(16) 0.0377(9) 0.0785(6) 0.0787 0.3982 Uani D 1 2
H51 H 0.9015 0.5977 0.5462 0.0344 1.0000 Uiso R . .
H52 H 0.8191 0.5244 0.5387 0.0341 1.0000 Uiso R . .
H61 H 0.7251 0.5859 0.6317 0.0420 1.0000 Uiso R . .
H62 H 0.6168 0.5877 0.5691 0.0415 1.0000 Uiso R . .
H71 H 0.7639 0.7224 0.5767 0.0411 1.0000 Uiso R . .
H72 H 0.6028 0.7178 0.5865 0.0408 1.0000 Uiso R . .
H111 H 0.2900 0.9031 0.4365 0.0406 1.0000 Uiso R . .
H131 H 0.4355 1.0903 0.4059 0.0694 1.0000 Uiso R . .
H132 H 0.2961 1.0506 0.4182 0.0686 1.0000 Uiso R . .
H133 H 0.3653 1.0659 0.3414 0.0692 1.0000 Uiso R . .
H141 H 0.6473 1.0046 0.4021 0.0431 1.0000 Uiso R . .
H161 H 0.8561 0.9241 0.4467 0.0613 1.0000 Uiso R . .
H162 H 0.8581 0.8305 0.4774 0.0614 1.0000 Uiso R . .
H163 H 0.8602 0.8692 0.3930 0.0616 1.0000 Uiso R . .
H171 H 0.2740 0.7613 0.4800 0.0582 1.0000 Uiso R . .
H172 H 0.3954 0.7144 0.5268 0.0587 1.0000 Uiso R . .
H173 H 0.3832 0.7132 0.4451 0.0584 1.0000 Uiso R . .
H201 H 1.1257 0.6124 0.2899 0.0352 1.0000 Uiso R . .
H221 H 0.8544 0.4423 0.3185 0.0371 1.0000 Uiso R . .
H241 H 0.6396 0.4613 0.3849 0.0578 1.0000 Uiso R . .
H242 H 0.7142 0.4374 0.4611 0.0579 1.0000 Uiso R . .
H243 H 0.6298 0.5198 0.4363 0.0575 1.0000 Uiso R . .
H251 H 1.0986 0.4277 0.2600 0.0605 1.0000 Uiso R . .
H252 H 1.1612 0.5104 0.2238 0.0600 1.0000 Uiso R . .
H253 H 1.0204 0.4914 0.1968 0.0603 1.0000 Uiso R . .
H263 H 1.1342 0.6929 0.3805 0.0520 1.0000 Uiso R . .
H262 H 1.0171 0.6940 0.4367 0.0522 1.0000 Uiso R . .
H261 H 0.9974 0.7445 0.3558 0.0523 1.0000 Uiso R . .
H411 H 0.8429 0.4862 -0.0663 0.0573 1.0000 Uiso R . .
H412 H 0.8534 0.3966 -0.0180 0.0569 1.0000 Uiso R . .
H413 H 0.7125 0.4377 -0.0500 0.0571 1.0000 Uiso R . .
H421 H 0.8862 0.5720 0.0084 0.0414 1.0000 Uiso R . .
H441 H 0.8145 0.6794 0.1457 0.0747 1.0000 Uiso R . .
H442 H 0.9593 0.6426 0.1304 0.0743 1.0000 Uiso R . .
H443 H 0.8667 0.6924 0.0651 0.0744 1.0000 Uiso R . .
H451 H 0.7037 0.5576 0.2048 0.0450 1.0000 Uiso R . .
H471 H 0.5587 0.4548 0.2581 0.0701 1.0000 Uiso R . .
H472 H 0.6102 0.3711 0.2441 0.0704 1.0000 Uiso R . .
H473 H 0.4823 0.4197 0.2022 0.0701 1.0000 Uiso R . .
H481 H 0.4313 0.4278 0.0800 0.0508 1.0000 Uiso R . .
H482 H 0.4803 0.4064 0.0050 0.0509 1.0000 Uiso R . .
H491 H 0.3884 0.2940 0.1332 0.0577 1.0000 Uiso R . .
H492 H 0.3126 0.3194 0.0551 0.0579 1.0000 Uiso R . .
H501 H 0.4907 0.2573 0.0019 0.0579 1.0000 Uiso R . .
H502 H 0.4416 0.1913 0.0728 0.0581 1.0000 Uiso R . .
H541 H 0.5829 0.0693 0.2643 0.0729 1.0000 Uiso R . .
H542 H 0.5769 0.1616 0.2274 0.0727 1.0000 Uiso R . .
H543 H 0.4781 0.1081 0.2020 0.0731 1.0000 Uiso R . .
H551 H 0.7270 -0.0219 0.2136 0.0477 1.0000 Uiso R . .
H571 H 0.8922 -0.1031 0.0897 0.0982 1.0000 Uiso R . .
H572 H 1.0077 -0.0741 0.1306 0.0980 1.0000 Uiso R . .
H573 H 0.8858 -0.1151 0.1748 0.0982 1.0000 Uiso R . .
H581 H 0.9142 0.0542 0.0185 0.0577 1.0000 Uiso R . .
H601 H 0.8463 0.1816 -0.0651 0.0773 1.0000 Uiso R . .
H602 H 0.8731 0.2425 -0.0193 0.0775 1.0000 Uiso R . .
H603 H 0.7258 0.2365 -0.0452 0.0777 1.0000 Uiso R . .
H731 H 1.0787 0.0985 0.1789 0.0802 0.6018 Uiso R 1 1
H741 H 1.0952 0.1433 0.1426 0.1041 0.3982 Uiso R 1 2
H751 H 1.1343 0.0344 0.2503 0.0931 0.3982 Uiso R 1 2
H761 H 1.2035 -0.0147 0.2603 0.0712 0.6018 Uiso R 1 1
H771 H 1.3148 -0.0609 0.2542 0.0902 0.3982 Uiso R 1 2
H781 H 1.3914 -0.0771 0.2154 0.0713 0.6018 Uiso R 1 1
H791 H 1.4522 -0.0298 0.0905 0.0842 0.6018 Uiso R 1 1
H801 H 1.4330 -0.0601 0.1452 0.0931 0.3982 Uiso R 1 2
H811 H 1.3167 0.0752 0.0108 0.0871 0.6018 Uiso R 1 1
H821 H 1.3729 0.0382 0.0341 0.0941 0.3982 Uiso R 1 2
H1 H 0.514(4) 0.781(2) 0.312(2) 0.037(9) 1.0000 Uiso . . .
H3 H 0.869(4) 0.322(3) 0.222(2) 0.053(12) 1.0000 Uiso . . .
H4 H 0.651(4) 0.673(2) 0.281(2) 0.037(9) 1.0000 Uiso . . .
H5 H 0.891(4) 0.187(2) 0.211(2) 0.046(11) 1.0000 Uiso . . .
H6 H 0.784(4) 0.802(2) 0.288(2) 0.046(11) 1.0000 Uiso . . .
H7 H 0.980(4) 0.305(3) 0.091(2) 0.055(12) 1.0000 Uiso . . .

loop_
_atom_site_aniso_label
_atom_site_aniso_U_11
_atom_site_aniso_U_22
_atom_site_aniso_U_33
_atom_site_aniso_U_23
_atom_site_aniso_U_13
_atom_site_aniso_U_12
Mo1 0.02696(13) 0.03134(13) 0.02269(12) -0.00721(10) -0.00431(9) 0.00008(10)
Al2 0.0278(4) 0.0297(4) 0.0220(4) -0.0043(3) -0.0015(3) -0.0045(3)
C3 0.0228(13) 0.0272(13) 0.0247(13) -0.0080(11) 0.0010(10) -0.0056(10)
N4 0.0267(11) 0.0270(12) 0.0201(11) -0.0044(9) -0.0010(9) -0.0033(9)
C5 0.0312(15) 0.0308(15) 0.0204(13) -0.0024(11) -0.0051(11) 0.0005(12)
C6 0.0406(17) 0.0396(17) 0.0224(14) -0.0023(12) 0.0006(12) -0.0004(14)
C7 0.0382(16) 0.0417(17) 0.0234(14) -0.0121(12) 0.0009(12) 0.0001(13)
N8 0.0277(12) 0.0259(12) 0.0217(11) -0.0064(9) 0.0007(9) -0.0014(9)
C9 0.0305(14) 0.0281(14) 0.0224(13) -0.0090(11) 0.0003(11) -0.0032(11)
C10 0.0314(15) 0.0369(16) 0.0259(14) -0.0138(12) -0.0003(11) -0.0045(12)
C11 0.0289(15) 0.0418(17) 0.0331(15) -0.0160(13) -0.0013(12) 0.0042(13)
C12 0.0432(18) 0.0352(16) 0.0262(14) -0.0091(12) -0.0009(13) 0.0047(13)
C13 0.054(2) 0.0385(18) 0.0419(19) -0.0097(15) 0.0009(16) 0.0120(16)
C14 0.0444(18) 0.0298(15) 0.0322(16) -0.0079(12) 0.0018(13) -0.0036(13)
C15 0.0340(15) 0.0313(15) 0.0305(15) -0.0100(12) -0.0005(12) -0.0045(12)
C16 0.0341(17) 0.0353(17) 0.054(2) -0.0129(15) -0.0003(15) -0.0079(13)
C17 0.0342(16) 0.0462(19) 0.0423(18) -0.0202(15) 0.0044(14) -0.0118(14)
C18 0.0247(13) 0.0268(13) 0.0235(13) -0.0073(10) -0.0039(10) 0.0001(10)
C19 0.0251(13) 0.0314(14) 0.0271(14) -0.0091(11) -0.0015(11) -0.0027(11)
C20 0.0247(13) 0.0375(16) 0.0275(14) -0.0107(12) 0.0003(11) -0.0027(12)
C21 0.0276(14) 0.0398(16) 0.0273(14) -0.0115(12) -0.0047(11) 0.0023(12)
C22 0.0331(15) 0.0291(14) 0.0309(15) -0.0107(12) -0.0054(12) -0.0009(12)
C23 0.0270(14) 0.0259(13) 0.0272(14) -0.0050(11) -0.0039(11) -0.0015(11)
C24 0.0359(17) 0.0362(17) 0.0436(18) -0.0104(14) 0.0035(14) -0.0123(13)
C25 0.0374(17) 0.049(2) 0.0385(17) -0.0208(15) -0.0011(14) 0.0016(15)
C26 0.0289(15) 0.0399(17) 0.0389(17) -0.0163(14) 0.0040(12) -0.0098(13)
C27 0.0286(15) 0.0346(16) 0.0386(17) -0.0101(13) -0.0068(12) 0.0000(12)
O28 0.0473(15) 0.0437(14) 0.0479(15) 0.0043(12) 0.0020(12) -0.0104(12)
C29 0.0348(17) 0.050(2) 0.0429(19) -0.0180(16) -0.0133(14) 0.0054(15)
O30 0.0627(19) 0.076(2) 0.078(2) -0.0517(18) -0.0330(16) 0.0111(16)
C31 0.0353(17) 0.0409(18) 0.0299(15) -0.0012(13) -0.0013(13) -0.0037(14)
O32 0.0334(13) 0.0627(18) 0.0557(17) 0.0026(13) -0.0043(12) 0.0079(12)
C33 0.0440(19) 0.048(2) 0.0295(16) -0.0099(14) -0.0014(14) 0.0030(15)
O34 0.080(2) 0.071(2) 0.0364(15) 0.0026(14) 0.0157(14) -0.0065(17)
Mo35 0.02941(13) 0.03261(14) 0.02676(13) -0.00729(10) -0.00594(10) -0.00276(10)
Al36 0.0253(4) 0.0394(5) 0.0272(4) -0.0094(4) -0.0042(3) 0.0022(4)
C37 0.0267(14) 0.0337(15) 0.0260(14) -0.0091(11) -0.0031(11) 0.0011(11)
N38 0.0246(12) 0.0350(13) 0.0340(13) -0.0087(11) -0.0056(10) 0.0034(10)
C39 0.0286(14) 0.0299(15) 0.0325(15) -0.0087(12) -0.0050(12) 0.0057(12)
C40 0.0242(14) 0.0377(16) 0.0293(14) -0.0099(12) -0.0064(11) 0.0062(12)
C41 0.0363(17) 0.051(2) 0.0294(16) -0.0138(14) -0.0045(13) 0.0016(14)
C42 0.0280(15) 0.0389(17) 0.0325(15) -0.0054(13) -0.0043(12) 0.0017(12)
C43 0.0346(16) 0.0322(16) 0.0393(17) -0.0104(13) -0.0085(13) 0.0040(13)
C44 0.053(2) 0.0390(19) 0.059(2) -0.0175(17) -0.0051(18) -0.0025(16)
C45 0.0421(18) 0.0386(17) 0.0340(16) -0.0164(14) -0.0030(13) 0.0089(14)
C46 0.0349(16) 0.0332(16) 0.0307(15) -0.0077(12) -0.0015(12) 0.0087(13)
C47 0.056(2) 0.0428(19) 0.0384(18) -0.0098(15) 0.0091(16) 0.0056(17)
C48 0.0289(16) 0.0435(19) 0.053(2) -0.0098(16) -0.0117(15) 0.0043(14)
C49 0.0266(16) 0.052(2) 0.061(2) -0.0061(18) -0.0117(15) -0.0002(15)
C50 0.0383(19) 0.048(2) 0.059(2) -0.0139(18) -0.0206(17) -0.0040(16)
N51 0.0298(13) 0.0348(14) 0.0342(14) -0.0088(11) -0.0087(10) -0.0003(10)
C52 0.0323(15) 0.0332(15) 0.0307(15) -0.0094(12) -0.0072(12) -0.0006(12)
C53 0.0349(16) 0.0401(17) 0.0318(15) -0.0107(13) -0.0006(13) -0.0076(13)
C54 0.055(2) 0.052(2) 0.042(2) -0.0169(17) 0.0121(17) -0.0122(18)
C55 0.0460(19) 0.0375(17) 0.0329(16) 0.0002(13) 0.0002(14) -0.0064(15)
C56 0.053(2) 0.0358(18) 0.044(2) -0.0051(15) 0.0005(16) 0.0058(16)
C57 0.073(3) 0.043(2) 0.066(3) 0.006(2) 0.021(2) 0.011(2)
C58 0.059(2) 0.0417(19) 0.0405(19) -0.0064(15) 0.0152(17) 0.0067(17)
C59 0.0462(19) 0.0386(17) 0.0275(15) -0.0054(13) -0.0002(13) -0.0003(14)
C60 0.071(3) 0.044(2) 0.0334(18) -0.0017(15) 0.0074(17) 0.0059(19)
C61 0.0337(16) 0.0419(18) 0.0323(16) -0.0091(13) -0.0046(13) -0.0079(13)
O62 0.0598(17) 0.0614(17) 0.0359(13) -0.0200(12) -0.0066(12) -0.0187(14)
C63 0.0353(18) 0.052(2) 0.0353(17) -0.0082(15) -0.0064(14) -0.0025(15)
O64 0.0353(15) 0.101(3) 0.065(2) -0.0161(18) -0.0003(13) -0.0088(16)
C65 0.048(2) 0.043(2) 0.053(2) -0.0014(17) -0.0152(17) -0.0105(16)
O66 0.086(3) 0.0467(18) 0.095(3) 0.0199(17) -0.030(2) -0.0114(17)
C67 0.0400(18) 0.055(2) 0.0335(16) -0.0191(15) -0.0033(14) -0.0091(15)
O68 0.0469(16) 0.095(2) 0.0572(18) -0.0384(17) 0.0154(13) -0.0211(16)
F69 0.103(5) 0.085(4) 0.136(5) -0.002(4) -0.018(4) 0.021(3)
F70 0.114(7) 0.119(7) 0.115(7) -0.022(5) 0.014(6) -0.011(6)
C71 0.069(4) 0.052(3) 0.092(4) -0.017(3) -0.015(3) 0.000(3)
C72 0.085(6) 0.083(6) 0.104(6) -0.034(5) 0.012(5) -0.014(5)
C73 0.056(4) 0.054(4) 0.091(4) -0.026(3) 0.001(3) 0.012(3)
C74 0.078(6) 0.077(6) 0.112(6) -0.040(5) 0.014(5) -0.003(5)
C75 0.077(6) 0.068(6) 0.102(6) -0.051(5) 0.015(5) -0.004(5)
C76 0.056(4) 0.054(4) 0.076(4) -0.028(3) 0.003(3) 0.001(3)
C77 0.078(6) 0.060(5) 0.099(6) -0.039(5) 0.011(5) -0.008(5)
C78 0.060(4) 0.043(3) 0.078(4) -0.022(3) -0.001(3) 0.007(3)
C79 0.065(4) 0.059(4) 0.085(4) -0.019(4) 0.015(4) 0.001(3)
C80 0.079(6) 0.063(6) 0.100(7) -0.039(5) 0.021(6) -0.004(5)
C81 0.071(4) 0.058(4) 0.087(4) -0.015(3) 0.003(4) -0.013(3)
C82 0.078(6) 0.074(6) 0.094(6) -0.038(5) 0.020(5) -0.015(5)

loop_
_atom_type_symbol
_atom_type_scat_dispersion_real
_atom_type_scat_dispersion_imag
_atom_type_scat_Cromer_Mann_a1
_atom_type_scat_Cromer_Mann_b1
_atom_type_scat_Cromer_Mann_a2
_atom_type_scat_Cromer_Mann_b2
_atom_type_scat_Cromer_Mann_a3
_atom_type_scat_Cromer_Mann_b3
_atom_type_scat_Cromer_Mann_a4
_atom_type_scat_Cromer_Mann_b4
_atom_type_scat_Cromer_Mann_c
_atom_type_scat_source
C 0.0033 0.0016 2.3100 20.8439 1.0200 10.2075 1.5886 0.5687 0.8650 51.6512 0.2156 'International Tables Vol C 4.2.6.8 and 6.1.1.4'
H 0.0000 0.0000 0.4930 10.5109 0.3229 26.1257 0.1402 3.1424 0.0408 57.7998 0.0030 'International Tables Vol C 4.2.6.8 and 6.1.1.4'
O 0.0106 0.0060 3.0485 13.2771 2.2868 5.7011 1.5463 0.3239 0.8670 32.9089 0.2508 'International Tables Vol C 4.2.6.8 and 6.1.1.4'
N 0.0061 0.0033 12.2126 0.0057 3.1322 9.8933 2.0125 28.9975 1.1663 0.5826 -11.5290 'International Tables Vol C 4.2.6.8 and 6.1.1.4'
Al 0.0645 0.0514 6.4202 3.0387 1.9002 0.7426 1.5936 31.5472 1.9646 85.0886 1.1151 'International Tables Vol C 4.2.6.8 and 6.1.1.4'
Mo -1.6832 0.6857 3.7025 0.2772 17.2356 1.0958 12.8876 11.0040 3.7429 61.6584 4.3875 'International Tables Vol C 4.2.6.8 and 6.1.1.4'
F 0.0171 0.0103 3.5392 10.2825 2.6412 4.2944 1.5170 0.2615 1.0243 26.1476 0.2776 'International Tables Vol C 4.2.6.8 and 6.1.1.4'

loop_
_geom_angle_atom_site_label_1
_geom_angle_atom_site_label_2
_geom_angle_atom_site_label_3
_geom_angle
_geom_angle_publ_flag
Al2 Mo1 C27 95.19(9) yes
Al2 Mo1 C29 139.03(10) yes
C27 Mo1 C29 88.11(15) yes
Al2 Mo1 C31 132.20(11) yes
C27 Mo1 C31 90.98(13) yes
C29 Mo1 C31 88.42(14) yes
Al2 Mo1 C33 87.37(10) yes
C27 Mo1 C33 173.99(14) yes
C29 Mo1 C33 86.41(16) yes
C31 Mo1 C33 91.32(14) yes
Al2 Mo1 H1 39.5(11) no
C27 Mo1 H1 92.0(11) no
C29 Mo1 H1 178.5(11) no
C31 Mo1 H1 93.1(11) no
C33 Mo1 H1 93.4(11) no
Al2 Mo1 H4 38.4(11) no
C27 Mo1 H4 88.7(11) no
C29 Mo1 H4 101.2(11) no
C31 Mo1 H4 170.4(11) no
C33 Mo1 H4 89.9(11) no
H1 Mo1 H4 77.4(15) no
Mo1 Al2 C3 122.34(8) yes
Mo1 Al2 H1 46.6(12) no
C3 Al2 H1 107.5(12) no
Mo1 Al2 H4 46.2(13) no
C3 Al2 H4 108.1(13) no
H1 Al2 H4 92.2(18) no
Mo1 Al2 H6 127.4(15) no
C3 Al2 H6 110.3(16) no
H1 Al2 H6 118.9(20) no
H4 Al2 H6 118(2) no
Al2 C3 N4 120.8(2) yes
Al2 C3 N8 119.3(2) yes
N4 C3 N8 119.8(2) yes
C3 N4 C5 123.5(2) yes
C3 N4 C18 119.6(2) yes
C5 N4 C18 116.5(2) yes
N4 C5 C6 109.4(2) yes
N4 C5 H51 108.9 no
C6 C5 H51 109.6 no
N4 C5 H52 109.6 no
C6 C5 H52 109.8 no
H51 C5 H52 109.6 no
C5 C6 C7 109.9(3) yes
C5 C6 H61 109.2 no
C7 C6 H61 110.4 no
C5 C6 H62 109.7 no
C7 C6 H62 108.7 no
H61 C6 H62 108.9 no
C6 C7 N8 109.1(2) yes
C6 C7 H71 110.4 no
N8 C7 H71 108.9 no
C6 C7 H72 110.5 no
N8 C7 H72 108.5 no
H71 C7 H72 109.4 no
C7 N8 C3 123.4(2) yes
C7 N8 C9 116.5(2) yes
C3 N8 C9 119.9(2) yes
N8 C9 C10 118.8(3) yes
N8 C9 C15 119.3(3) yes
C10 C9 C15 121.8(3) yes
C9 C10 C11 117.8(3) yes
C9 C10 C17 121.6(3) yes
C11 C10 C17 120.6(3) yes
C10 C11 C12 122.2(3) yes
C10 C11 H111 118.8 no
C12 C11 H111 119.0 no
C11 C12 C13 120.9(3) yes
C11 C12 C14 118.4(3) yes
C13 C12 C14 120.8(3) yes
C12 C13 H131 110.5 no
C12 C13 H132 110.6 no
H131 C13 H132 108.9 no
C12 C13 H133 109.7 no
H131 C13 H133 108.8 no
H132 C13 H133 108.3 no
C12 C14 C15 122.1(3) yes
C12 C14 H141 118.8 no
C15 C14 H141 119.1 no
C9 C15 C14 117.7(3) yes
C9 C15 C16 122.3(3) yes
C14 C15 C16 120.0(3) yes
C15 C16 H161 110.2 no
C15 C16 H162 111.2 no
H161 C16 H162 109.2 no
C15 C16 H163 109.8 no
H161 C16 H163 107.9 no
H162 C16 H163 108.5 no
C10 C17 H171 111.0 no
C10 C17 H172 110.2 no
H171 C17 H172 107.5 no
C10 C17 H173 111.5 no
H171 C17 H173 108.1 no
H172 C17 H173 108.5 no
N4 C18 C19 119.0(2) yes
N4 C18 C23 119.6(3) yes
C19 C18 C23 121.4(3) yes
C18 C19 C20 117.9(3) yes
C18 C19 C26 122.5(3) yes
C20 C19 C26 119.5(3) yes
C19 C20 C21 121.9(3) yes
C19 C20 H201 119.4 no
C21 C20 H201 118.7 no
C20 C21 C22 118.5(3) yes
C20 C21 C25 121.1(3) yes
C22 C21 C25 120.4(3) yes
C21 C22 C23 122.0(3) yes
C21 C22 H221 119.4 no
C23 C22 H221 118.6 no
C18 C23 C22 118.2(3) yes
C18 C23 C24 121.8(3) yes
C22 C23 C24 120.0(3) yes
C23 C24 H241 110.3 no
C23 C24 H242 110.2 no
H241 C24 H242 109.1 no
C23 C24 H243 110.7 no
H241 C24 H243 109.1 no
H242 C24 H243 107.4 no
C21 C25 H251 110.1 no
C21 C25 H252 111.2 no
H251 C25 H252 109.3 no
C21 C25 H253 109.0 no
H251 C25 H253 108.1 no
H252 C25 H253 109.0 no
C19 C26 H263 111.0 no
C19 C26 H262 111.1 no
H263 C26 H262 108.4 no
C19 C26 H261 109.4 no
H263 C26 H261 109.3 no
H262 C26 H261 107.6 no
Mo1 C27 O28 176.8(3) yes
Mo1 C29 O30 177.5(3) yes
Mo1 C31 O32 179.2(3) yes
Mo1 C33 O34 175.4(3) yes
Al36 Mo35 C61 137.32(10) yes
Al36 Mo35 C63 87.85(10) yes
C61 Mo35 C63 87.77(14) yes
Al36 Mo35 C65 131.81(13) yes
C61 Mo35 C65 90.52(16) yes
C63 Mo35 C65 89.04(16) yes
Al36 Mo35 C67 98.48(10) yes
C61 Mo35 C67 84.69(13) yes
C63 Mo35 C67 172.37(14) yes
C65 Mo35 C67 89.87(16) yes
Al36 Mo35 H3 39.6(13) no
C61 Mo35 H3 98.2(13) no
C63 Mo35 H3 91.8(13) no
C65 Mo35 H3 171.2(13) no
C67 Mo35 H3 90.4(13) no
Al36 Mo35 H5 39.7(12) no
C61 Mo35 H5 176.3(12) no
C63 Mo35 H5 94.0(12) no
C65 Mo35 H5 92.7(12) no
C67 Mo35 H5 93.6(12) no
H3 Mo35 H5 78.5(18) no
Mo35 Al36 C37 124.53(9) yes
Mo35 Al36 H3 45.6(14) no
C37 Al36 H3 109.1(14) no
Mo35 Al36 H5 44.6(13) no
C37 Al36 H5 109.1(13) no
H3 Al36 H5 89.3(20) no
Mo35 Al36 H7 125.8(16) no
C37 Al36 H7 109.6(16) no
H3 Al36 H7 118(2) no
H5 Al36 H7 120(2) no
Al36 C37 N38 118.9(2) yes
Al36 C37 N51 122.1(2) yes
N38 C37 N51 118.9(3) yes
C37 N38 C39 119.9(2) yes
C37 N38 C48 124.0(3) yes
C39 N38 C48 115.9(3) yes
N38 C39 C40 119.1(3) yes
N38 C39 C46 118.9(3) yes
C40 C39 C46 121.9(3) yes
C39 C40 C41 122.0(3) yes
C39 C40 C42 118.1(3) yes
C41 C40 C42 119.9(3) yes
C40 C41 H411 110.0 no
C40 C41 H412 110.5 no
H411 C41 H412 108.5 no
C40 C41 H413 110.7 no
H411 C41 H413 108.4 no
H412 C41 H413 108.8 no
C40 C42 C43 121.8(3) yes
C40 C42 H421 118.4 no
C43 C42 H421 119.8 no
C42 C43 C44 120.9(3) yes
C42 C43 C45 118.3(3) yes
C44 C43 C45 120.9(3) yes
C43 C44 H441 110.2 no
C43 C44 H442 110.4 no
H441 C44 H442 108.9 no
C43 C44 H443 110.3 no
H441 C44 H443 108.1 no
H442 C44 H443 108.8 no
C43 C45 C46 122.3(3) yes
C43 C45 H451 119.1 no
C46 C45 H451 118.6 no
C39 C46 C45 117.7(3) yes
C39 C46 C47 121.6(3) yes
C45 C46 C47 120.8(3) yes
C46 C47 H471 110.2 no
C46 C47 H472 110.4 no
H471 C47 H472 109.4 no
C46 C47 H473 109.9 no
H471 C47 H473 108.3 no
H472 C47 H473 108.7 no
N38 C48 C49 109.0(3) yes
N38 C48 H481 107.8 no
C49 C48 H481 109.7 no
N38 C48 H482 109.6 no
C49 C48 H482 110.1 no
H481 C48 H482 110.6 no
C48 C49 C50 109.0(3) yes
C48 C49 H491 109.4 no
C50 C49 H491 109.6 no
C48 C49 H492 109.6 no
C50 C49 H492 109.8 no
H491 C49 H492 109.6 no
C49 C50 N51 109.5(3) yes
C49 C50 H501 109.4 no
N51 C50 H501 108.7 no
C49 C50 H502 110.7 no
N51 C50 H502 109.1 no
H501 C50 H502 109.4 no
C50 N51 C37 123.3(3) yes
C50 N51 C52 116.6(3) yes
C37 N51 C52 120.0(3) yes
N51 C52 C53 119.0(3) yes
N51 C52 C59 118.5(3) yes
C53 C52 C59 122.4(3) yes
C52 C53 C54 121.6(3) yes
C52 C53 C55 117.6(3) yes
C54 C53 C55 120.8(3) yes
C53 C54 H541 110.9 no
C53 C54 H542 111.0 no
H541 C54 H542 108.3 no
C53 C54 H543 110.3 no
H541 C54 H543 108.7 no
H542 C54 H543 107.5 no
C53 C55 C56 122.1(3) yes
C53 C55 H551 118.5 no
C56 C55 H551 119.4 no
C55 C56 C57 121.2(3) yes
C55 C56 C58 118.4(3) yes
C57 C56 C58 120.5(4) yes
C56 C57 H571 109.9 no
C56 C57 H572 110.6 no
H571 C57 H572 108.4 no
C56 C57 H573 110.7 no
H571 C57 H573 108.6 no
H572 C57 H573 108.6 no
C56 C58 C59 122.3(3) yes
C56 C58 H581 119.1 no
C59 C58 H581 118.6 no
C52 C59 C58 117.1(3) yes
C52 C59 C60 122.6(3) yes
C58 C59 C60 120.2(3) yes
C59 C60 H601 110.3 no
C59 C60 H602 110.3 no
H601 C60 H602 108.2 no
C59 C60 H603 110.4 no
H601 C60 H603 109.1 no
H602 C60 H603 108.5 no
Mo35 C61 O62 178.3(3) yes
Mo35 C63 O64 174.8(3) yes
Mo35 C65 O66 179.0(4) yes
Mo35 C67 O68 174.2(3) yes
F69 C71 C73 115.79(6) yes
F69 C71 C81 115.73(6) yes
C73 C71 C81 128.47(6) yes
F70 C72 C74 115.67(7) yes
F70 C72 C82 115.70(7) yes
C74 C72 C82 128.40(7) yes
C71 C73 C76 115.30(7) yes
C71 C73 H731 123.0 no
C76 C73 H731 121.7 no
C72 C74 C75 115.32(7) yes
C72 C74 H741 122.0 no
C75 C74 H741 122.6 no
C74 C75 C77 121.42(7) yes
C74 C75 H751 119.6 no
C77 C75 H751 119.0 no
C73 C76 C78 121.38(7) yes
C73 C76 H761 121.2 no
C78 C76 H761 117.4 no
C75 C77 C80 117.66(7) yes
C75 C77 H771 120.4 no
C80 C77 H771 121.9 no
C76 C78 C79 117.68(7) yes
C76 C78 H781 121.7 no
C79 C78 H781 120.6 no
C78 C79 C81 121.46(7) yes
C78 C79 H791 120.6 no
C81 C79 H791 118.0 no
C77 C80 C82 121.40(7) yes
C77 C80 H801 119.0 no
C82 C80 H801 119.6 no
C79 C81 C71 115.35(7) yes
C79 C81 H811 122.8 no
C71 C81 H811 121.8 no
C80 C82 C72 115.30(7) yes
C80 C82 H821 121.8 no
C72 C82 H821 122.9 no
Mo1 H1 Al2 93.9(17) no
Mo35 H3 Al36 94.9(20) no
Mo1 H4 Al2 95.4(17) no
Mo35 H5 Al36 95.7(19) no

loop_
_geom_bond_atom_site_label_1
_geom_bond_atom_site_label_2
_geom_bond_distance
_geom_bond_publ_flag
Mo1 Al2 2.6211(9) yes
Mo1 C27 2.020(3) yes
Mo1 C29 1.969(4) yes
Mo1 C31 1.983(3) yes
Mo1 C33 2.034(4) yes
Mo1 H1 1.91(4) no
Mo1 H4 1.90(4) no
Al2 C3 2.047(3) yes
Al2 H1 1.67(4) no
Al2 H4 1.63(4) no
Al2 H6 1.47(4) no
C3 N4 1.335(4) yes
C3 N8 1.333(4) yes
N4 C5 1.477(3) yes
N4 C18 1.443(4) yes
C5 C6 1.517(4) yes
C5 H51 0.961 no
C5 H52 0.967 no
C6 C7 1.516(5) yes
C6 H61 0.977 no
C6 H62 0.972 no
C7 N8 1.479(4) yes
C7 H71 0.973 no
C7 H72 0.978 no
N8 C9 1.451(4) yes
C9 C10 1.401(4) yes
C9 C15 1.401(4) yes
C10 C11 1.394(4) yes
C10 C17 1.504(4) yes
C11 C12 1.386(5) yes
C11 H111 0.930 no
C12 C13 1.514(5) yes
C12 C14 1.389(5) yes
C13 H131 0.963 no
C13 H132 0.952 no
C13 H133 0.952 no
C14 C15 1.398(4) yes
C14 H141 0.933 no
C15 C16 1.506(4) yes
C16 H161 0.948 no
C16 H162 0.952 no
C16 H163 0.949 no
C17 H171 0.955 no
C17 H172 0.950 no
C17 H173 0.943 no
C18 C19 1.403(4) yes
C18 C23 1.405(4) yes
C19 C20 1.402(4) yes
C19 C26 1.503(4) yes
C20 C21 1.388(4) yes
C20 H201 0.938 no
C21 C22 1.391(4) yes
C21 C25 1.509(4) yes
C22 C23 1.392(4) yes
C22 H221 0.937 no
C23 C24 1.509(4) yes
C24 H241 0.946 no
C24 H242 0.961 no
C24 H243 0.953 no
C25 H251 0.958 no
C25 H252 0.961 no
C25 H253 0.960 no
C26 H263 0.952 no
C26 H262 0.951 no
C26 H261 0.958 no
C27 O28 1.150(4) yes
C29 O30 1.158(4) yes
C31 O32 1.153(4) yes
C33 O34 1.142(4) yes
Mo35 Al36 2.6252(9) yes
Mo35 C61 1.964(3) yes
Mo35 C63 2.030(4) yes
Mo35 C65 1.981(4) yes
Mo35 C67 2.028(4) yes
Mo35 H3 1.88(4) no
Mo35 H5 1.85(4) no
Al36 C37 2.049(3) yes
Al36 H3 1.68(4) no
Al36 H5 1.69(4) no
Al36 H7 1.51(4) no
C37 N38 1.333(4) yes
C37 N51 1.329(4) yes
N38 C39 1.447(4) yes
N38 C48 1.479(4) yes
C39 C40 1.399(4) yes
C39 C46 1.401(4) yes
C40 C41 1.509(4) yes
C40 C42 1.391(5) yes
C41 H411 0.962 no
C41 H412 0.959 no
C41 H413 0.958 no
C42 C43 1.395(5) yes
C42 H421 0.924 no
C43 C44 1.506(5) yes
C43 C45 1.391(5) yes
C44 H441 0.956 no
C44 H442 0.963 no
C44 H443 0.953 no
C45 C46 1.393(5) yes
C45 H451 0.934 no
C46 C47 1.502(5) yes
C47 H471 0.961 no
C47 H472 0.954 no
C47 H473 0.960 no
C48 C49 1.514(5) yes
C48 H481 0.973 no
C48 H482 0.963 no
C49 C50 1.503(6) yes
C49 H491 0.975 no
C49 H492 0.970 no
C50 N51 1.478(4) yes
C50 H501 0.970 no
C50 H502 0.982 no
N51 C52 1.448(4) yes
C52 C53 1.393(4) yes
C52 C59 1.398(5) yes
C53 C54 1.495(5) yes
C53 C55 1.397(5) yes
C54 H541 0.950 no
C54 H542 0.956 no
C54 H543 0.952 no
C55 C56 1.379(5) yes
C55 H551 0.932 no
C56 C57 1.514(5) yes
C56 C58 1.393(5) yes
C57 H571 0.960 no
C57 H572 0.958 no
C57 H573 0.946 no
C58 C59 1.393(5) yes
C58 H581 0.932 no
C59 C60 1.507(5) yes
C60 H601 0.950 no
C60 H602 0.956 no
C60 H603 0.955 no
C61 O62 1.157(4) yes
C63 O64 1.148(4) yes
C65 O66 1.148(5) yes
C67 O68 1.146(4) yes
F69 C71 1.375(5) yes
F70 C72 1.374(6) yes
C71 C73 1.334(5) yes
C71 C81 1.309(5) yes
C72 C74 1.310(6) yes
C72 C82 1.324(6) yes
C73 C76 1.410(5) yes
C73 H731 0.933 no
C74 C75 1.408(6) yes
C74 H741 0.933 no
C75 C77 1.377(5) yes
C75 H751 0.930 no
C76 C78 1.375(5) yes
C76 H761 0.959 no
C77 C80 1.377(6) yes
C77 H771 0.933 no
C78 C79 1.390(5) yes
C78 H781 0.935 no
C79 C81 1.408(5) yes
C79 H791 0.935 no
C80 C82 1.409(6) yes
C80 H801 0.927 no
C81 H811 0.930 no
C82 H821 0.935 no

loop_
_geom_hbond_atom_site_label_D
_geom_hbond_atom_site_label_H
_geom_hbond_atom_site_label_A
_geom_hbond_site_symmetry_A
_geom_hbond_angle_DHA
_geom_hbond_distance_DH
_geom_hbond_distance_HA
_geom_hbond_distance_DA
_geom_hbond_publ_flag
C5 H51 O62 2_766 149.63(10) 0.961 2.494 3.359(7) yes
C26 H262 O62 2_766 161.23(9) 0.951 2.560 3.474(7) yes
C41 H413 O30 2_665 145.97(11) 0.958 2.441 3.280(7) yes
